data_4022730
loop_
_publ_author_name
'Shin'ichi Nakatsuji'
'Masahiro Fujino'
'Satoko Hasegawa'
'Hiroki Akutsu'
'Jun-ichi Yamada'
'Vladimir S. Gurman'
'Andrey Kh.Vorobiev'

_publ_contact_author_address
; 
University of Hyogo, Graduate School of Material Science
3-2-1 Kouto, Kamigori, Hyogo 678-1297, Japan
;
_publ_contact_author_email nakatuji@sci.u-hyogo.ac.jp
_publ_contact_author_fax +81-791-58-0164
_publ_contact_author_name 'Shin'ichi Nakatsuji'
_publ_contact_author_phone +81-791-58-0163
_publ_section_title
;
 Azobenzene Derivatives Carrying a Nitroxide Radical
;
_journal_name_full 'Journal of Organic Chemistry'
_journal_page_first 2021
_journal_page_last 2029
_journal_paper_doi 10.1021/jo062266f
_journal_volume 72
_journal_year 2007
_chemical_formula_moiety 'C22 H26 N3 O3 '
_chemical_formula_sum 'C22 H26 N3 O3'
_chemical_formula_weight 380.47
_space_group_IT_number 2
_symmetry_cell_setting triclinic
_symmetry_Int_Tables_number 2
_symmetry_space_group_name_Hall '-P 1'
_symmetry_space_group_name_H-M 'P -1'
_audit_creation_date 2006-12-11
_audit_creation_method 'by CrystalStructure 3.8'
_cell_angle_alpha 75.906(17)
_cell_angle_beta 85.643(17)
_cell_angle_gamma 71.19(3)
_cell_formula_units_Z 4
_cell_length_a 8.2145(19)
_cell_length_b 11.706(3)
_cell_length_c 23.345(4)
_cell_measurement_reflns_used 25
_cell_measurement_temperature 294.1
_cell_measurement_theta_max 15.0
_cell_measurement_theta_min 14.8
_cell_volume 2061.0(8)
_computing_cell_refinement 'MSC/AFC Diffractometer Control'
_computing_data_collection 'MSC/AFC Diffractometer Control'
_computing_data_reduction CrystalStructure
_computing_publication_material 'CrystalStructure 3.8'
_computing_structure_refinement CRYSTALS
_computing_structure_solution SIR2004
_diffrn_measured_fraction_theta_full 0.993
_diffrn_measured_fraction_theta_max 0.993
_diffrn_measurement_device_type 'Rigaku AFC5R'
_diffrn_measurement_method \w
_diffrn_radiation_type 'Mo K\a'
_diffrn_radiation_wavelength 0.71069
_diffrn_reflns_av_R_equivalents 0.041
_diffrn_reflns_limit_h_max 0
_diffrn_reflns_limit_h_min -10
_diffrn_reflns_limit_k_max 14
_diffrn_reflns_limit_k_min -15
_diffrn_reflns_limit_l_max 30
_diffrn_reflns_limit_l_min -30
_diffrn_reflns_number 10155
_diffrn_reflns_theta_full 27.53
_diffrn_reflns_theta_max 27.53
_diffrn_standards_decay_% 0.00
_diffrn_standards_interval_count 0
_diffrn_standards_number 3
_exptl_absorpt_coefficient_mu 0.083
_exptl_absorpt_correction_T_max 0.988
_exptl_absorpt_correction_T_min 0.912
_exptl_absorpt_correction_type psi-scan
_exptl_absorpt_process_details '(North, Phillips & Mathews, 1968)'
_exptl_crystal_colour orange
_exptl_crystal_density_diffrn 1.226
_exptl_crystal_density_method 'not measured'
_exptl_crystal_description needle
_exptl_crystal_F_000 812.00
_exptl_crystal_size_max 0.50
_exptl_crystal_size_mid 0.50
_exptl_crystal_size_min 0.15
_refine_diff_density_max 0.18
_refine_diff_density_min -0.23
_refine_ls_extinction_method none
_refine_ls_goodness_of_fit_ref 1.106
_refine_ls_hydrogen_treatment refall
_refine_ls_number_parameters 576
_refine_ls_number_reflns 6227
_refine_ls_R_factor_gt 0.0462
_refine_ls_shift/su_max 0.0000
_refine_ls_structure_factor_coef F
_refine_ls_weighting_details
;
    Chebychev polynomial with 3 parameters (Carruthers & Watkin, 1979)
    3.7431    2.4514    2.8186
;
_refine_ls_weighting_scheme calc
_refine_ls_wR_factor_ref 0.0621
_reflns_number_gt 5092
_reflns_number_total 9444
_reflns_threshold_expression F^2^>2.0\s(F^2^)
_cod_data_source_file jo062266fsi20070108_061230.cif
_cod_data_source_block '_2a_________________'
_cod_original_formula_sum 'C22 H26 N3 O3 '
_cod_database_code 4022730

loop_
_symmetry_equiv_pos_site_id
_symmetry_equiv_pos_as_xyz
1 +X,+Y,+Z
2 -X,-Y,-Z

loop_
_atom_site_label
_atom_site_type_symbol
_atom_site_fract_x
_atom_site_fract_y
_atom_site_fract_z
_atom_site_U_iso_or_equiv
_atom_site_adp_type
_atom_site_occupancy
_atom_site_symmetry_multiplicity
_atom_site_calc_flag
_atom_site_refinement_flags
O(3) O 0.82534(16) 0.15123(12) 0.57107(6) 0.0564(3) Uani 1.00 1 d .
O(4) O 0.0063(2) 0.05798(13) 0.72970(6) 0.0727(4) Uani 1.00 1 d .
O(5) O -0.02180(17) -0.13041(12) 0.74236(5) 0.0550(3) Uani 1.00 1 d .
O(6) O 0.31689(17) -0.34368(13) 0.56716(6) 0.0631(4) Uani 1.00 1 d .
O(11) O 0.2743(3) 0.4999(8) 0.72744(13) 0.0783(12) Uani 0.65 1 d P
O(12) O 0.363(4) 0.5515(9) 0.7273(2) 0.156(5) Uani 0.35 1 d P
O(21) O 0.5462(8) 0.3868(7) 0.7456(3) 0.0479(11) Uani 0.65 1 d P
O(22) O 0.517(2) 0.3542(11) 0.7519(5) 0.056(2) Uani 0.35 1 d P
N(1) N 0.1980(2) 0.54081(16) 1.01905(7) 0.0598(4) Uani 1.00 1 d .
N(2) N 0.3063(2) 0.44918(16) 1.00614(7) 0.0600(4) Uani 1.00 1 d .
N(3) N 0.74480(16) 0.21718(12) 0.60690(6) 0.0403(3) Uani 1.00 1 d .
N(4) N -0.2711(2) 0.04869(15) 1.01620(7) 0.0577(4) Uani 1.00 1 d .
N(5) N -0.2412(2) -0.04850(16) 0.99927(7) 0.0591(4) Uani 1.00 1 d .
N(6) N 0.23091(17) -0.28047(13) 0.60329(6) 0.0434(3) Uani 1.00 1 d .
C(1) C 0.1012(3) 0.5330(2) 1.19817(11) 0.0850(9) Uani 1.00 1 d .
C(2) C 0.2235(3) 0.4327(2) 1.18322(10) 0.0835(8) Uani 1.00 1 d .
C(3) C 0.0136(3) 0.6327(2) 1.15518(11) 0.0791(8) Uani 1.00 1 d .
C(4) C 0.2591(3) 0.4315(2) 1.12413(9) 0.0708(6) Uani 1.00 1 d .
C(5) C 0.0487(3) 0.6326(2) 1.09648(10) 0.0694(6) Uani 1.00 1 d .
C(6) C 0.1717(2) 0.53209(19) 1.08105(8) 0.0576(5) Uani 1.00 1 d .
C(7) C 0.3286(2) 0.45766(17) 0.94411(8) 0.0511(5) Uani 1.00 1 d .
C(8) C 0.4569(2) 0.36136(19) 0.92732(8) 0.0625(5) Uani 1.00 1 d .
C(9) C 0.2287(2) 0.55343(18) 0.90150(8) 0.0581(5) Uani 1.00 1 d .
C(10) C 0.4854(2) 0.36052(18) 0.86841(8) 0.0570(5) Uani 1.00 1 d .
C(11) C 0.2553(2) 0.55158(18) 0.84268(8) 0.0617(5) Uani 1.00 1 d .
C(12) C 0.3844(2) 0.45476(16) 0.82584(7) 0.0476(4) Uani 1.00 1 d .
C(13) C 0.4003(2) 0.45392(18) 0.76206(8) 0.0586(5) Uani 1.00 1 d .
C(14) C 0.5631(2) 0.36328(18) 0.68657(7) 0.0509(4) Uani 1.00 1 d .
C(15) C 0.7491(2) 0.35150(17) 0.67205(8) 0.0495(4) Uani 1.00 1 d .
C(16) C 0.5241(2) 0.24838(18) 0.68335(8) 0.0538(5) Uani 1.00 1 d .
C(17) C 0.8030(2) 0.32234(16) 0.61174(7) 0.0432(4) Uani 1.00 1 d .
C(18) C 0.5682(2) 0.21177(18) 0.62383(8) 0.0489(4) Uani 1.00 1 d .
C(19) C 0.9993(2) 0.27941(19) 0.60823(9) 0.0560(5) Uani 1.00 1 d .
C(20) C 0.7296(2) 0.43491(17) 0.56070(8) 0.0546(5) Uani 1.00 1 d .
C(21) C 0.5705(3) 0.0790(2) 0.63093(11) 0.0723(7) Uani 1.00 1 d .
C(22) C 0.4406(2) 0.2980(2) 0.57462(9) 0.0666(6) Uani 1.00 1 d .
C(23) C -0.4127(3) 0.0358(2) 1.19266(10) 0.0855(8) Uani 1.00 1 d .
C(24) C -0.3730(3) 0.1357(2) 1.15859(10) 0.0794(7) Uani 1.00 1 d .
C(25) C -0.4097(3) -0.0622(2) 1.16932(10) 0.0888(8) Uani 1.00 1 d .
C(26) C -0.3282(2) 0.1385(2) 1.09956(9) 0.0675(6) Uani 1.00 1 d .
C(27) C -0.3634(3) -0.0616(2) 1.11128(9) 0.0699(6) Uani 1.00 1 d .
C(28) C -0.3226(2) 0.03894(19) 1.07681(8) 0.0561(5) Uani 1.00 1 d .
C(29) C -0.1892(2) -0.03841(17) 0.93885(8) 0.0521(5) Uani 1.00 1 d .
C(30) C -0.1486(2) 0.06301(17) 0.90463(8) 0.0540(5) Uani 1.00 1 d .
C(31) C -0.1790(2) -0.13865(18) 0.91534(9) 0.0616(5) Uani 1.00 1 d .
C(32) C -0.0987(2) 0.06492(18) 0.84653(8) 0.0556(5) Uani 1.00 1 d .
C(33) C -0.1286(2) -0.13652(18) 0.85712(8) 0.0577(5) Uani 1.00 1 d .
C(34) C -0.0888(2) -0.03511(16) 0.82268(7) 0.0486(4) Uani 1.00 1 d .
C(35) C -0.0302(2) -0.02869(17) 0.76047(8) 0.0498(4) Uani 1.00 1 d .
C(36) C 0.0364(2) -0.13534(17) 0.68177(7) 0.0460(4) Uani 1.00 1 d .
C(37) C 0.2295(2) -0.16597(18) 0.67880(8) 0.0520(5) Uani 1.00 1 d .
C(38) C -0.0184(2) -0.23802(16) 0.66946(7) 0.0462(4) Uani 1.00 1 d .
C(39) C 0.3045(2) -0.19201(17) 0.61933(8) 0.0497(5) Uani 1.00 1 d .
C(40) C 0.0444(2) -0.26892(16) 0.60980(7) 0.0432(4) Uani 1.00 1 d .
C(41) C 0.4989(2) -0.2549(2) 0.62639(12) 0.0756(7) Uani 1.00 1 d .
C(42) C 0.2685(2) -0.07327(19) 0.57010(9) 0.0631(6) Uani 1.00 1 d .
C(43) C -0.0578(2) -0.17040(19) 0.55826(8) 0.0533(5) Uani 1.00 1 d .
C(44) C 0.0256(2) -0.39400(19) 0.60909(9) 0.0600(6) Uani 1.00 1 d .
H(1) H 0.0745 0.5330 1.2374 0.112 Uiso 1.00 1 c R
H(2) H 0.2889 0.3630 1.2105 0.101 Uiso 1.00 1 c R
H(3) H -0.0733 0.7017 1.1670 0.101 Uiso 1.00 1 c R
H(4) H 0.3444 0.3623 1.1143 0.084 Uiso 1.00 1 c R
H(5) H -0.0053 0.6966 1.0662 0.086 Uiso 1.00 1 c R
H(6) H 0.5285 0.2975 0.9570 0.069 Uiso 1.00 1 c R
H(7) H 0.1412 0.6179 0.9132 0.065 Uiso 1.00 1 c R
H(8) H 0.5773 0.2952 0.8572 0.064 Uiso 1.00 1 c R
H(9) H 0.1834 0.6149 0.8133 0.067 Uiso 1.00 1 c R
H(10) H 0.4852 0.4359 0.6627 0.058 Uiso 1.00 1 c R
H(11) H 0.7769 0.4306 0.6726 0.060 Uiso 1.00 1 c R
H(12) H 0.8206 0.2851 0.7016 0.060 Uiso 1.00 1 c R
H(13) H 0.3998 0.2600 0.6907 0.064 Uiso 1.00 1 c R
H(14) H 0.5913 0.1780 0.7135 0.064 Uiso 1.00 1 c R
H(15) H 1.0436 0.3433 0.6156 0.070 Uiso 1.00 1 c R
H(16) H 1.0512 0.2022 0.6362 0.070 Uiso 1.00 1 c R
H(17) H 1.0383 0.2672 0.5679 0.070 Uiso 1.00 1 c R
H(18) H 0.7971 0.4885 0.5583 0.066 Uiso 1.00 1 c R
H(19) H 0.7458 0.4063 0.5246 0.066 Uiso 1.00 1 c R
H(20) H 0.6059 0.4859 0.5648 0.066 Uiso 1.00 1 c R
H(21) H 0.6563 0.0208 0.6608 0.095 Uiso 1.00 1 c R
H(22) H 0.5968 0.0520 0.5939 0.095 Uiso 1.00 1 c R
H(23) H 0.4586 0.0724 0.6435 0.096 Uiso 1.00 1 c R
H(24) H 0.4143 0.3845 0.5764 0.082 Uiso 1.00 1 c R
H(25) H 0.3409 0.2717 0.5815 0.082 Uiso 1.00 1 c R
H(26) H 0.4880 0.2831 0.5361 0.082 Uiso 1.00 1 c R
H(27) H -0.4481 0.0359 1.2326 0.101 Uiso 1.00 1 c R
H(28) H -0.3772 0.2075 1.1748 0.095 Uiso 1.00 1 c R
H(29) H -0.4419 -0.1317 1.1918 0.106 Uiso 1.00 1 c R
H(30) H -0.3028 0.2058 1.0761 0.080 Uiso 1.00 1 c R
H(31) H -0.3589 -0.1291 1.0929 0.084 Uiso 1.00 1 c R
H(32) H -0.1525 0.1268 0.9204 0.065 Uiso 1.00 1 c R
H(33) H -0.2071 -0.2071 0.9399 0.073 Uiso 1.00 1 c R
H(34) H -0.0640 0.1348 0.8234 0.065 Uiso 1.00 1 c R
H(35) H -0.1272 -0.2058 0.8414 0.070 Uiso 1.00 1 c R
H(36) H -0.0211 -0.0547 0.6562 0.054 Uiso 1.00 1 c R
H(37) H 0.2656 -0.0950 0.6851 0.064 Uiso 1.00 1 c R
H(38) H 0.2759 -0.2391 0.7082 0.064 Uiso 1.00 1 c R
H(39) H 0.0275 -0.3131 0.7010 0.056 Uiso 1.00 1 c R
H(40) H -0.1454 -0.2131 0.6710 0.056 Uiso 1.00 1 c R
H(41) H 0.5461 -0.1994 0.6393 0.095 Uiso 1.00 1 c R
H(42) H 0.5523 -0.2696 0.5901 0.096 Uiso 1.00 1 c R
H(43) H 0.5223 -0.3338 0.6560 0.096 Uiso 1.00 1 c R
H(44) H 0.3420 -0.0262 0.5760 0.081 Uiso 1.00 1 c R
H(45) H 0.1496 -0.0188 0.5690 0.080 Uiso 1.00 1 c R
H(46) H 0.2929 -0.0994 0.5322 0.081 Uiso 1.00 1 c R
H(47) H -0.0740 -0.0858 0.5600 0.064 Uiso 1.00 1 c R
H(48) H -0.1692 -0.1803 0.5593 0.064 Uiso 1.00 1 c R
H(49) H 0.0023 -0.1858 0.5218 0.064 Uiso 1.00 1 c R
H(50) H 0.0624 -0.4159 0.5702 0.077 Uiso 1.00 1 c R
H(51) H -0.0898 -0.3971 0.6180 0.078 Uiso 1.00 1 c R
H(52) H 0.1066 -0.4611 0.6379 0.077 Uiso 1.00 1 c R

loop_
_atom_site_aniso_label
_atom_site_aniso_U_11
_atom_site_aniso_U_22
_atom_site_aniso_U_33
_atom_site_aniso_U_12
_atom_site_aniso_U_13
_atom_site_aniso_U_23
O(3) 0.0527(7) 0.0594(7) 0.0660(8) -0.0183(5) 0.0226(6) -0.0369(6)
O(4) 0.1159(12) 0.0536(8) 0.0446(7) -0.0219(8) 0.0148(7) -0.0146(6)
O(5) 0.0717(8) 0.0542(7) 0.0381(6) -0.0140(6) 0.0111(5) -0.0200(5)
O(6) 0.0525(7) 0.0761(9) 0.0706(8) -0.0144(6) 0.0166(6) -0.0479(7)
O(11) 0.060(2) 0.102(3) 0.0410(12) 0.0214(14) -0.0026(10) -0.0208(16)
O(12) 0.29(2) 0.054(4) 0.043(2) 0.049(7) 0.004(5) -0.008(2)
O(21) 0.0467(15) 0.056(3) 0.037(2) -0.0064(18) 0.0071(12) -0.018(2)
O(22) 0.082(6) 0.037(4) 0.034(2) -0.004(2) 0.010(3) -0.006(2)
N(1) 0.0717(10) 0.0643(10) 0.0447(8) -0.0180(8) 0.0119(7) -0.0228(7)
N(2) 0.0710(10) 0.0642(10) 0.0419(8) -0.0128(8) 0.0040(7) -0.0195(7)
N(3) 0.0348(6) 0.0438(7) 0.0453(7) -0.0118(5) 0.0104(5) -0.0196(6)
N(4) 0.0684(10) 0.0606(10) 0.0413(8) -0.0132(8) 0.0062(7) -0.0182(7)
N(5) 0.0727(10) 0.0587(9) 0.0415(8) -0.0133(8) 0.0081(7) -0.0161(7)
N(6) 0.0391(7) 0.0477(7) 0.0446(7) -0.0093(5) 0.0040(5) -0.0200(6)
C(1) 0.1084(19) 0.118(2) 0.0536(13) -0.0567(17) 0.0248(13) -0.0452(14)
C(2) 0.1031(19) 0.1012(19) 0.0470(11) -0.0316(15) 0.0048(11) -0.0208(12)
C(3) 0.0920(17) 0.0917(17) 0.0705(15) -0.0357(14) 0.0274(12) -0.0486(14)
C(4) 0.0847(15) 0.0771(14) 0.0487(11) -0.0189(12) 0.0034(10) -0.0211(10)
C(5) 0.0830(15) 0.0715(14) 0.0615(12) -0.0260(11) 0.0156(11) -0.0322(11)
C(6) 0.0694(12) 0.0661(12) 0.0451(10) -0.0255(10) 0.0096(8) -0.0243(9)
C(7) 0.0570(10) 0.0568(10) 0.0396(9) -0.0141(8) 0.0066(7) -0.0185(8)
C(8) 0.0686(12) 0.0610(12) 0.0438(9) 0.0023(9) -0.0060(8) -0.0151(8)
C(9) 0.0646(11) 0.0521(10) 0.0469(9) -0.0010(9) 0.0108(8) -0.0190(8)
C(10) 0.0584(11) 0.0577(11) 0.0447(9) 0.0016(8) 0.0026(8) -0.0211(8)
C(11) 0.0725(12) 0.0516(10) 0.0422(9) 0.0043(9) 0.0072(8) -0.0108(8)
C(12) 0.0531(9) 0.0466(9) 0.0409(8) -0.0113(7) 0.0098(7) -0.0151(7)
C(13) 0.0694(12) 0.0486(10) 0.0396(9) 0.0026(8) 0.0102(8) -0.0087(8)
C(14) 0.0515(10) 0.0588(10) 0.0362(8) -0.0020(8) 0.0032(7) -0.0214(7)
C(15) 0.0518(10) 0.0517(10) 0.0462(9) -0.0118(8) -0.0001(7) -0.0195(8)
C(16) 0.0464(9) 0.0650(11) 0.0487(9) -0.0152(8) 0.0169(7) -0.0187(8)
C(17) 0.0396(8) 0.0464(9) 0.0460(8) -0.0135(7) 0.0040(6) -0.0162(7)
C(18) 0.0372(8) 0.0629(11) 0.0540(10) -0.0194(7) 0.0133(7) -0.0259(8)
C(19) 0.0435(9) 0.0647(12) 0.0663(11) -0.0234(8) 0.0107(8) -0.0217(9)
C(20) 0.0646(11) 0.0513(10) 0.0483(9) -0.0193(8) 0.0021(8) -0.0113(8)
C(21) 0.0684(13) 0.0776(14) 0.0927(16) -0.0447(11) 0.0283(11) -0.0386(12)
C(22) 0.0409(9) 0.0997(16) 0.0644(12) -0.0202(10) 0.0026(8) -0.0316(11)
C(23) 0.0884(17) 0.121(2) 0.0436(11) -0.0215(15) 0.0129(11) -0.0315(13)
C(24) 0.0841(16) 0.0957(18) 0.0581(13) -0.0117(13) 0.0017(11) -0.0400(13)
C(25) 0.108(2) 0.105(2) 0.0516(12) -0.0373(16) 0.0225(12) -0.0170(13)
C(26) 0.0795(14) 0.0711(14) 0.0495(10) -0.0141(11) 0.0020(9) -0.0230(10)
C(27) 0.0828(15) 0.0784(15) 0.0495(11) -0.0253(12) 0.0150(10) -0.0210(10)
C(28) 0.0542(10) 0.0670(12) 0.0416(9) -0.0077(9) 0.0030(7) -0.0185(8)
C(29) 0.0568(10) 0.0544(10) 0.0400(8) -0.0076(8) 0.0032(7) -0.0161(7)
C(30) 0.0672(11) 0.0501(10) 0.0450(9) -0.0139(8) 0.0039(8) -0.0191(8)
C(31) 0.0845(14) 0.0516(11) 0.0475(10) -0.0205(10) 0.0102(9) -0.0135(8)
C(32) 0.0713(12) 0.0490(10) 0.0437(9) -0.0135(9) 0.0054(8) -0.0147(8)
C(33) 0.0737(12) 0.0533(11) 0.0480(10) -0.0163(9) 0.0074(9) -0.0225(8)
C(34) 0.0550(10) 0.0452(9) 0.0397(8) -0.0040(7) 0.0008(7) -0.0154(7)
C(35) 0.0576(10) 0.0440(9) 0.0395(8) -0.0016(8) -0.0015(7) -0.0134(7)
C(36) 0.0488(9) 0.0512(10) 0.0352(8) -0.0082(7) 0.0047(6) -0.0165(7)
C(37) 0.0483(9) 0.0606(11) 0.0513(9) -0.0128(8) -0.0045(7) -0.0249(8)
C(38) 0.0470(9) 0.0511(9) 0.0405(8) -0.0138(7) 0.0074(7) -0.0150(7)
C(39) 0.0398(8) 0.0590(11) 0.0565(10) -0.0147(7) 0.0058(7) -0.0272(8)
C(40) 0.0410(8) 0.0495(9) 0.0436(8) -0.0153(7) 0.0052(6) -0.0189(7)
C(41) 0.0418(10) 0.0993(17) 0.0980(17) -0.0179(10) 0.0042(10) -0.0523(14)
C(42) 0.0744(13) 0.0667(12) 0.0600(11) -0.0360(10) 0.0145(10) -0.0218(9)
C(43) 0.0447(9) 0.0678(12) 0.0481(9) -0.0140(8) -0.0013(7) -0.0190(8)
C(44) 0.0647(12) 0.0616(11) 0.0673(12) -0.0299(9) 0.0138(9) -0.0301(10)

loop_
_atom_type_symbol
_atom_type_description
_atom_type_scat_dispersion_real
_atom_type_scat_dispersion_imag
_atom_type_scat_source
C C 0.003 0.002
;
International Tables for Crystallography
(1992, Vol. C, Tables 4.2.6.8 and 6.1.1.4)
;
H H 0.000 0.000
;
International Tables for Crystallography
(1992, Vol. C, Table 6.1.1.4)
;
N N 0.006 0.003
;
International Tables for Crystallography
(1992, Vol. C, Tables 4.2.6.8 and 6.1.1.4)
;
O O 0.011 0.006
;
International Tables for Crystallography
(1992, Vol. C, Tables 4.2.6.8 and 6.1.1.4)
;

loop_
_geom_angle_atom_site_label_1
_geom_angle_atom_site_label_2
_geom_angle_atom_site_label_3
_geom_angle
_geom_angle_publ_flag
C(35) O(5) C(36) 117.57(14) yes
O(12) O(11) C(13) 60.7(7) yes
O(11) O(12) C(13) 66.6(10) yes
O(22) O(21) C(13) 80.8(17) yes
O(22) O(21) C(14) 88.7(19) yes
C(13) O(21) C(14) 119.6(5) yes
O(21) O(22) C(13) 77.0(16) yes
O(21) O(22) C(14) 72.2(17) yes
C(13) O(22) C(14) 113.5(7) yes
N(2) N(1) C(6) 114.72(14) yes
N(1) N(2) C(7) 114.26(14) yes
O(3) N(3) C(17) 117.62(13) yes
O(3) N(3) C(18) 116.25(16) yes
C(17) N(3) C(18) 122.57(13) yes
N(5) N(4) C(28) 114.22(16) yes
N(4) N(5) C(29) 114.00(16) yes
O(6) N(6) C(39) 117.01(14) yes
O(6) N(6) C(40) 116.87(16) yes
C(39) N(6) C(40) 122.79(13) yes
C(2) C(1) C(3) 120.6(2) yes
C(1) C(2) C(4) 120.1(2) yes
C(1) C(3) C(5) 119.7(2) yes
C(2) C(4) C(6) 119.2(2) yes
C(3) C(5) C(6) 120.03(18) yes
N(1) C(6) C(4) 123.94(18) yes
N(1) C(6) C(5) 115.69(15) yes
C(4) C(6) C(5) 120.37(18) yes
N(2) C(7) C(8) 116.47(14) yes
N(2) C(7) C(9) 123.81(16) yes
C(8) C(7) C(9) 119.70(17) yes
C(7) C(8) C(10) 120.48(15) yes
C(7) C(9) C(11) 119.83(17) yes
C(8) C(10) C(12) 120.02(16) yes
C(9) C(11) C(12) 120.42(15) yes
C(10) C(12) C(11) 119.54(16) yes
C(10) C(12) C(13) 122.38(15) yes
C(11) C(12) C(13) 117.98(14) yes
O(11) C(13) O(12) 52.7(16) yes
O(11) C(13) O(21) 120.5(4) yes
O(11) C(13) O(22) 115.8(8) yes
O(11) C(13) C(12) 122.6(2) yes
O(12) C(13) O(21) 107.0(12) yes
O(12) C(13) O(22) 123.3(10) yes
O(12) C(13) C(12) 117.6(4) yes
O(21) C(13) O(22) 22.2(8) yes
O(21) C(13) C(12) 116.1(3) yes
O(22) C(13) C(12) 112.6(5) yes
O(21) C(14) O(22) 19.1(7) yes
O(21) C(14) C(15) 102.7(3) yes
O(21) C(14) C(16) 113.9(3) yes
O(22) C(14) C(15) 114.9(7) yes
O(22) C(14) C(16) 95.2(6) yes
C(15) C(14) C(16) 111.10(15) yes
C(14) C(15) C(17) 113.34(16) yes
C(14) C(16) C(18) 114.25(15) yes
N(3) C(17) C(15) 108.54(14) yes
N(3) C(17) C(19) 107.36(14) yes
N(3) C(17) C(20) 110.34(15) yes
C(15) C(17) C(19) 108.87(15) yes
C(15) C(17) C(20) 112.23(14) yes
C(19) C(17) C(20) 109.37(14) yes
N(3) C(18) C(16) 108.08(16) yes
N(3) C(18) C(21) 107.86(14) yes
N(3) C(18) C(22) 109.38(14) yes
C(16) C(18) C(21) 109.29(16) yes
C(16) C(18) C(22) 112.45(14) yes
C(21) C(18) C(22) 109.67(19) yes
C(24) C(23) C(25) 120.7(2) yes
C(23) C(24) C(26) 119.7(2) yes
C(23) C(25) C(27) 120.3(2) yes
C(24) C(26) C(28) 119.2(2) yes
C(25) C(27) C(28) 119.1(2) yes
N(4) C(28) C(26) 115.27(18) yes
N(4) C(28) C(27) 123.8(2) yes
C(26) C(28) C(27) 120.94(18) yes
N(5) C(29) C(30) 123.56(19) yes
N(5) C(29) C(31) 116.09(17) yes
C(30) C(29) C(31) 120.35(17) yes
C(29) C(30) C(32) 119.8(2) yes
C(29) C(31) C(33) 119.72(19) yes
C(30) C(32) C(34) 120.09(18) yes
C(31) C(33) C(34) 120.1(2) yes
C(32) C(34) C(33) 119.92(16) yes
C(32) C(34) C(35) 117.45(16) yes
C(33) C(34) C(35) 122.61(18) yes
O(4) C(35) O(5) 123.45(17) yes
O(4) C(35) C(34) 123.94(19) yes
O(5) C(35) C(34) 112.61(16) yes
O(5) C(36) C(37) 109.63(14) yes
O(5) C(36) C(38) 104.14(14) yes
C(37) C(36) C(38) 110.96(15) yes
C(36) C(37) C(39) 113.18(16) yes
C(36) C(38) C(40) 113.61(15) yes
N(6) C(39) C(37) 108.96(15) yes
N(6) C(39) C(41) 107.45(17) yes
N(6) C(39) C(42) 109.98(16) yes
C(37) C(39) C(41) 108.69(17) yes
C(37) C(39) C(42) 112.17(15) yes
C(41) C(39) C(42) 109.47(17) yes
N(6) C(40) C(38) 108.87(15) yes
N(6) C(40) C(43) 110.16(13) yes
N(6) C(40) C(44) 107.86(13) yes
C(38) C(40) C(43) 111.83(13) yes
C(38) C(40) C(44) 108.99(14) yes
C(43) C(40) C(44) 109.04(16) yes
C(2) C(1) H(1) 120.3 no
C(3) C(1) H(1) 119.1 no
C(1) C(2) H(2) 124.5 no
C(4) C(2) H(2) 115.4 no
C(1) C(3) H(3) 118.8 no
C(5) C(3) H(3) 121.4 no
C(2) C(4) H(4) 119.4 no
C(6) C(4) H(4) 121.4 no
C(3) C(5) H(5) 123.3 no
C(6) C(5) H(5) 116.7 no
C(7) C(8) H(6) 119.1 no
C(10) C(8) H(6) 120.4 no
C(7) C(9) H(7) 119.2 no
C(11) C(9) H(7) 120.9 no
C(8) C(10) H(8) 119.8 no
C(12) C(10) H(8) 120.1 no
C(9) C(11) H(9) 120.2 no
C(12) C(11) H(9) 119.3 no
O(21) C(14) H(10) 104.7 no
O(22) C(14) H(10) 110.3 no
C(15) C(14) H(10) 112.8 no
C(16) C(14) H(10) 111.3 no
C(14) C(15) H(11) 112.1 no
C(14) C(15) H(12) 108.7 no
C(17) C(15) H(11) 107.3 no
C(17) C(15) H(12) 107.8 no
H(11) C(15) H(12) 107.2 no
C(14) C(16) H(13) 109.7 no
C(14) C(16) H(14) 109.3 no
C(18) C(16) H(13) 107.7 no
C(18) C(16) H(14) 106.7 no
H(13) C(16) H(14) 109.1 no
C(17) C(19) H(15) 109.8 no
C(17) C(19) H(16) 112.5 no
C(17) C(19) H(17) 110.7 no
H(15) C(19) H(16) 108.9 no
H(15) C(19) H(17) 107.2 no
H(16) C(19) H(17) 107.7 no
C(17) C(20) H(18) 106.9 no
C(17) C(20) H(19) 108.0 no
C(17) C(20) H(20) 116.1 no
H(18) C(20) H(19) 107.9 no
H(18) C(20) H(20) 106.8 no
H(19) C(20) H(20) 110.8 no
C(18) C(21) H(21) 111.5 no
C(18) C(21) H(22) 112.1 no
C(18) C(21) H(23) 109.4 no
H(21) C(21) H(22) 108.0 no
H(21) C(21) H(23) 108.3 no
H(22) C(21) H(23) 107.3 no
C(18) C(22) H(24) 110.6 no
C(18) C(22) H(25) 105.3 no
C(18) C(22) H(26) 109.2 no
H(24) C(22) H(25) 111.6 no
H(24) C(22) H(26) 112.4 no
H(25) C(22) H(26) 107.4 no
C(24) C(23) H(27) 119.3 no
C(25) C(23) H(27) 119.9 no
C(23) C(24) H(28) 121.2 no
C(26) C(24) H(28) 119.1 no
C(23) C(25) H(29) 122.3 no
C(27) C(25) H(29) 117.3 no
C(24) C(26) H(30) 120.3 no
C(28) C(26) H(30) 120.4 no
C(25) C(27) H(31) 123.2 no
C(28) C(27) H(31) 117.7 no
C(29) C(30) H(32) 120.0 no
C(32) C(30) H(32) 120.2 no
C(29) C(31) H(33) 118.6 no
C(33) C(31) H(33) 121.7 no
C(30) C(32) H(34) 119.1 no
C(34) C(32) H(34) 120.7 no
C(31) C(33) H(35) 118.1 no
C(34) C(33) H(35) 121.7 no
O(5) C(36) H(36) 107.5 no
C(37) C(36) H(36) 111.6 no
C(38) C(36) H(36) 112.6 no
C(36) C(37) H(37) 110.8 no
C(36) C(37) H(38) 107.0 no
C(39) C(37) H(37) 107.0 no
C(39) C(37) H(38) 107.4 no
H(37) C(37) H(38) 111.4 no
C(36) C(38) H(39) 108.4 no
C(36) C(38) H(40) 108.0 no
C(40) C(38) H(39) 108.6 no
C(40) C(38) H(40) 109.8 no
H(39) C(38) H(40) 108.2 no
C(39) C(41) H(41) 107.5 no
C(39) C(41) H(42) 111.8 no
C(39) C(41) H(43) 109.7 no
H(41) C(41) H(42) 108.2 no
H(41) C(41) H(43) 110.1 no
H(42) C(41) H(43) 109.5 no
C(39) C(42) H(44) 108.9 no
C(39) C(42) H(45) 113.8 no
C(39) C(42) H(46) 106.8 no
H(44) C(42) H(45) 107.3 no
H(44) C(42) H(46) 111.9 no
H(45) C(42) H(46) 108.1 no
C(40) C(43) H(47) 114.8 no
C(40) C(43) H(48) 106.7 no
C(40) C(43) H(49) 107.8 no
H(47) C(43) H(48) 107.5 no
H(47) C(43) H(49) 109.1 no
H(48) C(43) H(49) 111.0 no
C(40) C(44) H(50) 111.0 no
C(40) C(44) H(51) 112.8 no
C(40) C(44) H(52) 109.9 no
H(50) C(44) H(51) 109.7 no
H(50) C(44) H(52) 103.8 no
H(51) C(44) H(52) 109.1 no

loop_
_geom_bond_atom_site_label_1
_geom_bond_atom_site_label_2
_geom_bond_distance
_geom_bond_publ_flag
O(3) N(3) 1.2784(19) yes
O(4) C(35) 1.201(2) yes
O(5) C(35) 1.338(2) yes
O(5) C(36) 1.467(2) yes
O(6) N(6) 1.278(2) yes
O(11) O(12) 1.09(3) yes
O(11) C(13) 1.253(3) yes
O(12) C(13) 1.190(8) yes
O(21) O(22) 0.501(19) yes
O(21) C(13) 1.293(6) yes
O(21) C(14) 1.457(8) yes
O(22) C(13) 1.310(13) yes
O(22) C(14) 1.530(13) yes
N(1) N(2) 1.239(2) yes
N(1) C(6) 1.431(2) yes
N(2) C(7) 1.429(2) yes
N(3) C(17) 1.488(2) yes
N(3) C(18) 1.491(2) yes
N(4) N(5) 1.239(2) yes
N(4) C(28) 1.434(2) yes
N(5) C(29) 1.430(2) yes
N(6) C(39) 1.485(2) yes
N(6) C(40) 1.493(2) yes
C(1) C(2) 1.377(3) yes
C(1) C(3) 1.373(3) yes
C(2) C(4) 1.391(3) yes
C(3) C(5) 1.379(3) yes
C(4) C(6) 1.379(2) yes
C(5) C(6) 1.385(2) yes
C(7) C(8) 1.386(2) yes
C(7) C(9) 1.381(2) yes
C(8) C(10) 1.379(2) yes
C(9) C(11) 1.378(2) yes
C(10) C(12) 1.376(2) yes
C(11) C(12) 1.394(2) yes
C(12) C(13) 1.487(2) yes
C(14) C(15) 1.509(2) yes
C(14) C(16) 1.500(3) yes
C(15) C(17) 1.529(2) yes
C(16) C(18) 1.536(2) yes
C(17) C(19) 1.529(2) yes
C(17) C(20) 1.534(2) yes
C(18) C(21) 1.516(3) yes
C(18) C(22) 1.541(2) yes
C(23) C(24) 1.364(4) yes
C(23) C(25) 1.377(4) yes
C(24) C(26) 1.394(3) yes
C(25) C(27) 1.378(3) yes
C(26) C(28) 1.381(3) yes
C(27) C(28) 1.377(3) yes
C(29) C(30) 1.383(2) yes
C(29) C(31) 1.389(3) yes
C(30) C(32) 1.384(2) yes
C(31) C(33) 1.387(2) yes
C(32) C(34) 1.392(3) yes
C(33) C(34) 1.381(2) yes
C(34) C(35) 1.487(2) yes
C(36) C(37) 1.509(2) yes
C(36) C(38) 1.506(3) yes
C(37) C(39) 1.535(2) yes
C(38) C(40) 1.534(2) yes
C(39) C(41) 1.530(2) yes
C(39) C(42) 1.533(2) yes
C(40) C(43) 1.528(2) yes
C(40) C(44) 1.525(3) yes
C(1) H(1) 0.926 no
C(2) H(2) 0.936 no
C(3) H(3) 0.972 no
C(4) H(4) 0.948 no
C(5) H(5) 0.913 no
C(8) H(6) 0.954 no
C(9) H(7) 0.939 no
C(10) H(8) 0.958 no
C(11) H(9) 0.948 no
C(14) H(10) 0.957 no
C(15) H(11) 1.026 no
C(15) H(12) 0.965 no
C(16) H(13) 0.993 no
C(16) H(14) 0.981 no
C(19) H(15) 0.984 no
C(19) H(16) 0.965 no
C(19) H(17) 1.000 no
C(20) H(18) 0.953 no
C(20) H(19) 0.965 no
C(20) H(20) 1.010 no
C(21) H(21) 0.991 no
C(21) H(22) 0.978 no
C(21) H(23) 0.964 no
C(22) H(24) 0.976 no
C(22) H(25) 0.953 no
C(22) H(26) 0.986 no
C(23) H(27) 0.956 no
C(24) H(28) 0.992 no
C(25) H(29) 0.958 no
C(26) H(30) 0.918 no
C(27) H(31) 0.976 no
C(30) H(32) 0.900 no
C(31) H(33) 0.948 no
C(32) H(34) 0.976 no
C(33) H(35) 0.965 no
C(36) H(36) 0.976 no
C(37) H(37) 1.012 no
C(37) H(38) 0.944 no
C(38) H(39) 0.985 no
C(38) H(40) 0.989 no
C(41) H(41) 0.969 no
C(41) H(42) 0.952 no
C(41) H(43) 0.981 no
C(42) H(44) 0.975 no
C(42) H(45) 0.977 no
C(42) H(46) 0.990 no
C(43) H(47) 0.966 no
C(43) H(48) 0.956 no
C(43) H(49) 0.977 no
C(44) H(50) 1.002 no
C(44) H(51) 0.965 no
C(44) H(52) 0.993 no

loop_
_geom_contact_atom_site_label_1
_geom_contact_atom_site_label_2
_geom_contact_distance
_geom_contact_site_symmetry_2
O(3) O(6) 3.4913(17) 2_656
O(3) C(36) 3.6941(18) 1_655
O(3) C(43) 3.655(2) 1_655
O(3) C(43) 3.447(2) 2_656
O(4) N(3) 3.4723(18) 1_455
O(4) C(15) 3.403(2) 1_455
O(4) C(17) 3.6282(18) 1_455
O(4) C(19) 3.334(2) 1_455
O(4) C(23) 3.637(3) 2_557
O(6) O(3) 3.4913(17) 2_656
O(6) O(12) 3.648(6) 1_545
O(6) C(20) 3.561(2) 1_545
O(6) C(20) 3.491(2) 2_656
O(11) N(6) 3.328(5) 1_565
O(11) C(1) 3.507(4) 2_567
O(11) C(38) 3.278(6) 1_565
O(11) C(40) 3.508(4) 1_565
O(11) C(44) 3.302(3) 1_565
O(12) O(6) 3.648(6) 1_565
O(12) N(6) 3.124(9) 1_565
O(12) C(37) 3.074(9) 1_565
O(12) C(38) 3.43(2) 1_565
O(12) C(39) 3.342(8) 1_565
O(12) C(40) 3.68(2) 1_565
O(12) C(41) 3.250(19) 1_565
N(3) O(4) 3.4723(18) 1_655
N(6) O(11) 3.328(5) 1_545
N(6) O(12) 3.124(9) 1_545
C(1) O(11) 3.507(4) 2_567
C(1) C(11) 3.635(4) 2_567
C(3) C(11) 3.540(4) 2_567
C(3) C(12) 3.694(3) 2_567
C(5) C(9) 3.616(3) 2_567
C(6) C(8) 3.626(3) 2_667
C(8) C(6) 3.626(3) 2_667
C(9) C(5) 3.616(3) 2_567
C(11) C(1) 3.635(4) 2_567
C(11) C(3) 3.540(4) 2_567
C(12) C(3) 3.694(3) 2_567
C(15) O(4) 3.403(2) 1_655
C(17) O(4) 3.6282(18) 1_655
C(19) O(4) 3.334(2) 1_655
C(20) O(6) 3.561(2) 1_565
C(20) O(6) 3.491(2) 2_656
C(23) O(4) 3.637(3) 2_557
C(24) C(34) 3.618(3) 2_557
C(24) C(35) 3.637(3) 2_557
C(26) C(32) 3.657(2) 2_557
C(27) C(29) 3.669(3) 2_457
C(28) C(30) 3.691(2) 2_557
C(29) C(27) 3.669(3) 2_457
C(30) C(28) 3.691(2) 2_557
C(32) C(26) 3.657(2) 2_557
C(34) C(24) 3.618(3) 2_557
C(35) C(24) 3.637(3) 2_557
C(36) O(3) 3.6941(18) 1_455
C(37) O(12) 3.074(9) 1_545
C(38) O(11) 3.278(6) 1_545
C(38) O(12) 3.43(2) 1_545
C(39) O(12) 3.342(8) 1_545
C(40) O(11) 3.508(4) 1_545
C(40) O(12) 3.68(2) 1_545
C(41) O(12) 3.250(19) 1_545
C(42) C(43) 3.681(2) 2_556
C(43) O(3) 3.655(2) 1_455
C(43) O(3) 3.447(2) 2_656
C(43) C(42) 3.681(2) 2_556
C(44) O(11) 3.302(3) 1_545
O(3) H(36) 2.727 1_655
O(3) H(45) 2.769 1_655
O(3) H(46) 2.929 2_656
O(3) H(47) 2.700 1_655
O(3) H(47) 3.647 2_656
O(3) H(49) 2.519 2_656
O(4) H(12) 2.552 1_455
O(4) H(14) 3.253 1_455
O(4) H(16) 2.497 1_455
O(4) H(21) 3.591 1_455
O(4) H(27) 3.549 2_557
O(5) H(9) 3.042 1_545
O(5) H(21) 3.139 1_455
O(5) H(28) 3.675 2_557
O(6) H(10) 2.985 1_545
O(6) H(19) 2.563 2_656
O(6) H(20) 2.569 1_545
O(6) H(24) 2.977 1_545
O(6) H(26) 2.862 2_656
O(11) H(1) 3.038 2_567
O(11) H(3) 3.664 2_567
O(11) H(38) 2.983 1_565
O(11) H(39) 2.440 1_565
O(11) H(43) 3.344 1_565
O(11) H(52) 2.458 1_565
O(12) H(38) 2.260 1_565
O(12) H(39) 2.730 1_565
O(12) H(43) 2.450 1_565
O(12) H(52) 3.136 1_565
O(21) H(1) 3.606 2_667
O(21) H(29) 3.335 2_557
O(21) H(43) 3.381 1_565
O(22) H(29) 2.852 2_557
N(1) H(6) 3.521 2_667
N(1) H(30) 3.553 2_567
N(2) H(33) 3.143 2_557
N(3) H(36) 3.124 1_655
N(3) H(49) 3.547 2_656
N(4) H(6) 2.898 1_455
N(4) H(32) 3.634 2_557
N(5) H(5) 3.092 1_545
N(5) H(32) 3.604 2_557
N(6) H(10) 3.322 1_545
N(6) H(19) 3.605 2_656
N(6) H(20) 3.622 1_545
C(1) H(9) 3.386 2_567
C(1) H(11) 3.414 2_667
C(1) H(39) 3.422 2_557
C(2) H(9) 3.554 2_567
C(2) H(28) 3.511 1_655
C(2) H(35) 3.191 2_557
C(2) H(39) 3.562 2_557
C(3) H(8) 3.695 2_667
C(3) H(9) 3.656 2_567
C(3) H(31) 3.528 1_565
C(3) H(32) 3.419 2_567
C(3) H(34) 3.042 2_567
C(4) H(28) 3.343 1_655
C(4) H(33) 3.470 2_557
C(4) H(35) 3.079 2_557
C(5) H(31) 3.592 1_565
C(5) H(32) 3.126 2_567
C(5) H(34) 3.696 2_567
C(6) H(6) 3.579 2_667
C(6) H(7) 3.529 2_567
C(8) H(31) 3.219 2_557
C(8) H(32) 3.510 1_655
C(9) H(28) 3.456 2_567
C(9) H(30) 3.234 2_567
C(9) H(35) 3.442 1_565
C(10) H(29) 3.436 2_557
C(10) H(31) 3.117 2_557
C(10) H(32) 3.390 1_655
C(11) H(28) 3.214 2_567
C(11) H(35) 3.487 1_565
C(11) H(38) 3.512 1_565
C(11) H(39) 3.664 1_565
C(12) H(3) 3.566 2_567
C(13) H(29) 3.571 2_557
C(13) H(38) 3.342 1_565
C(13) H(39) 3.497 1_565
C(13) H(43) 3.397 1_565
C(13) H(52) 3.650 1_565
C(14) H(43) 3.352 1_565
C(15) H(1) 3.393 2_667
C(15) H(43) 3.491 1_565
C(15) H(51) 3.529 1_665
C(16) H(27) 3.645 2_557
C(16) H(29) 3.029 2_557
C(19) H(25) 2.805 1_655
C(19) H(45) 3.627 1_655
C(19) H(49) 3.472 2_656
C(19) H(50) 3.655 1_665
C(19) H(51) 3.679 1_665
C(19) H(52) 3.650 1_665
C(20) H(24) 3.432 2_666
C(20) H(26) 3.517 2_666
C(20) H(42) 3.508 1_565
C(20) H(50) 3.406 2_656
C(20) H(51) 3.365 1_665
C(21) H(27) 3.356 2_557
C(21) H(36) 3.243 1_655
C(21) H(37) 3.685 .
C(21) H(40) 3.412 1_655
C(21) H(41) 3.287 .
C(21) H(44) 3.052 .
C(21) H(47) 3.491 1_655
C(22) H(15) 3.239 1_455
C(22) H(17) 3.457 1_455
C(22) H(18) 3.700 2_666
C(22) H(19) 3.593 2_666
C(22) H(20) 3.564 2_666
C(23) H(14) 3.525 2_557
C(23) H(37) 3.480 2_557
C(24) H(2) 3.544 1_455
C(24) H(4) 2.924 1_455
C(25) H(3) 3.226 1_545
C(25) H(8) 3.619 2_557
C(25) H(13) 3.504 2_557
C(25) H(14) 3.228 2_557
C(26) H(4) 3.157 1_455
C(26) H(6) 3.478 1_455
C(26) H(7) 3.594 2_567
C(27) H(3) 3.084 1_545
C(27) H(5) 3.659 1_545
C(27) H(8) 3.610 2_557
C(27) H(34) 3.691 2_557
C(28) H(6) 3.534 1_455
C(29) H(31) 3.632 2_457
C(30) H(5) 3.653 2_567
C(30) H(6) 3.537 1_455
C(30) H(8) 2.941 1_455
C(31) H(4) 3.536 2_557
C(31) H(7) 3.203 1_545
C(32) H(3) 3.400 2_567
C(32) H(8) 3.164 1_455
C(32) H(12) 3.677 1_455
C(33) H(4) 3.544 2_557
C(33) H(7) 3.064 1_545
C(33) H(9) 3.511 1_545
C(34) H(14) 3.649 1_455
C(35) H(12) 3.432 1_455
C(35) H(14) 3.332 1_455
C(35) H(16) 3.636 1_455
C(35) H(21) 3.417 1_455
C(35) H(28) 3.546 2_557
C(36) H(9) 3.654 1_545
C(36) H(21) 3.074 1_455
C(37) H(9) 3.621 1_545
C(37) H(27) 3.698 2_557
C(37) H(28) 3.581 2_557
C(38) H(9) 3.631 1_545
C(38) H(21) 3.305 1_455
C(38) H(41) 3.561 1_455
C(41) H(10) 3.547 1_545
C(41) H(11) 3.598 1_545
C(41) H(20) 3.500 1_545
C(41) H(40) 3.391 1_655
C(41) H(48) 3.297 1_655
C(41) H(51) 3.265 1_655
C(42) H(22) 3.592 .
C(42) H(23) 3.440 .
C(42) H(47) 3.363 2_556
C(42) H(48) 3.612 2_556
C(42) H(49) 3.457 2_556
C(43) H(17) 3.379 2_656
C(43) H(22) 3.384 1_455
C(43) H(45) 3.218 2_556
C(43) H(46) 3.406 2_556
C(44) H(11) 3.368 1_445
C(44) H(15) 2.997 1_445
C(44) H(18) 3.101 1_445
C(44) H(19) 3.527 2_656
C(44) H(24) 3.571 1_545
H(1) O(11) 3.038 2_567
H(1) O(21) 3.606 2_667
H(1) C(15) 3.393 2_667
H(1) H(9) 3.555 2_567
H(1) H(11) 2.692 2_667
H(1) H(12) 3.186 2_667
H(1) H(39) 2.966 2_557
H(1) H(51) 3.355 2_557
H(1) H(52) 3.217 2_557
H(2) C(24) 3.544 1_655
H(2) H(27) 3.670 1_655
H(2) H(28) 2.950 1_655
H(2) H(35) 3.087 2_557
H(2) H(39) 3.308 2_557
H(2) H(40) 3.255 2_557
H(2) H(41) 3.685 2_657
H(2) H(43) 3.479 2_657
H(3) O(11) 3.664 2_567
H(3) C(12) 3.566 2_567
H(3) C(25) 3.226 1_565
H(3) C(27) 3.084 1_565
H(3) C(32) 3.400 2_567
H(3) H(29) 3.128 1_565
H(3) H(31) 2.893 1_565
H(3) H(32) 3.386 2_567
H(3) H(34) 2.574 2_567
H(4) C(24) 2.924 1_655
H(4) C(26) 3.157 1_655
H(4) C(31) 3.536 2_557
H(4) C(33) 3.544 2_557
H(4) H(28) 2.661 1_655
H(4) H(30) 3.086 1_655
H(4) H(33) 2.971 2_557
H(4) H(35) 2.919 2_557
H(5) N(5) 3.092 1_565
H(5) C(27) 3.659 1_565
H(5) C(30) 3.653 2_567
H(5) H(31) 3.084 1_565
H(5) H(32) 2.857 2_567
H(5) H(33) 3.261 1_565
H(6) N(1) 3.521 2_667
H(6) N(4) 2.898 1_655
H(6) C(6) 3.579 2_667
H(6) C(26) 3.478 1_655
H(6) C(28) 3.534 1_655
H(6) C(30) 3.537 1_655
H(6) H(30) 2.997 1_655
H(6) H(31) 3.213 2_557
H(6) H(32) 2.950 1_655
H(6) H(33) 3.672 2_557
H(7) C(6) 3.529 2_567
H(7) C(26) 3.594 2_567
H(7) C(31) 3.203 1_565
H(7) C(33) 3.064 1_565
H(7) H(28) 3.474 2_567
H(7) H(30) 2.855 2_567
H(7) H(33) 3.056 1_565
H(7) H(35) 2.806 1_565
H(8) C(3) 3.695 2_667
H(8) C(25) 3.619 2_557
H(8) C(27) 3.610 2_557
H(8) C(30) 2.941 1_655
H(8) C(32) 3.164 1_655
H(8) H(29) 2.973 2_557
H(8) H(31) 3.031 2_557
H(8) H(32) 2.693 1_655
H(8) H(34) 3.103 1_655
H(9) O(5) 3.042 1_565
H(9) C(1) 3.386 2_567
H(9) C(2) 3.554 2_567
H(9) C(3) 3.656 2_567
H(9) C(33) 3.511 1_565
H(9) C(36) 3.654 1_565
H(9) C(37) 3.621 1_565
H(9) C(38) 3.631 1_565
H(9) H(1) 3.555 2_567
H(9) H(28) 3.069 2_567
H(9) H(35) 2.882 1_565
H(9) H(38) 2.835 1_565
H(9) H(39) 2.823 1_565
H(10) O(6) 2.985 1_565
H(10) N(6) 3.322 1_565
H(10) C(41) 3.547 1_565
H(10) H(42) 3.647 1_565
H(10) H(43) 2.775 1_565
H(10) H(52) 2.996 1_565
H(11) C(1) 3.414 2_667
H(11) C(41) 3.598 1_565
H(11) C(44) 3.368 1_665
H(11) H(1) 2.692 2_667
H(11) H(42) 3.536 1_565
H(11) H(43) 2.831 1_565
H(11) H(51) 2.617 1_665
H(11) H(52) 3.314 1_665
H(12) O(4) 2.552 1_655
H(12) C(32) 3.677 1_655
H(12) C(35) 3.432 1_655
H(12) H(1) 3.186 2_667
H(12) H(34) 2.997 1_655
H(13) C(25) 3.504 2_557
H(13) H(15) 3.271 1_455
H(13) H(16) 3.536 1_455
H(13) H(27) 3.400 2_557
H(13) H(29) 2.776 2_557
H(13) H(52) 3.376 1_565
H(14) O(4) 3.253 1_655
H(14) C(23) 3.525 2_557
H(14) C(25) 3.228 2_557
H(14) C(34) 3.649 1_655
H(14) C(35) 3.332 1_655
H(14) H(27) 3.062 2_557
H(14) H(29) 2.474 2_557
H(15) C(22) 3.239 1_655
H(15) C(44) 2.997 1_665
H(15) H(13) 3.271 1_655
H(15) H(24) 3.264 1_655
H(15) H(25) 2.452 1_655
H(15) H(50) 2.809 1_665
H(15) H(51) 2.892 1_665
H(15) H(52) 2.677 1_665
H(16) O(4) 2.497 1_655
H(16) C(35) 3.636 1_655
H(16) H(13) 3.536 1_655
H(16) H(23) 3.197 1_655
H(16) H(25) 2.871 1_655
H(16) H(36) 3.169 1_655
H(16) H(37) 3.306 1_655
H(16) H(44) 3.469 1_655
H(16) H(45) 3.201 1_655
H(17) C(22) 3.457 1_655
H(17) C(43) 3.379 2_656
H(17) H(25) 2.549 1_655
H(17) H(44) 3.505 1_655
H(17) H(45) 3.168 1_655
H(17) H(48) 3.361 2_656
H(17) H(49) 2.586 2_656
H(17) H(50) 3.293 2_656
H(18) C(22) 3.700 2_666
H(18) C(44) 3.101 1_665
H(18) H(24) 3.465 2_666
H(18) H(26) 3.371 2_666
H(18) H(42) 3.120 1_565
H(18) H(43) 3.623 1_565
H(18) H(50) 2.809 1_665
H(18) H(50) 3.337 2_656
H(18) H(51) 2.550 1_665
H(18) H(52) 3.533 1_665
H(19) O(6) 2.563 2_656
H(19) N(6) 3.605 2_656
H(19) C(22) 3.593 2_666
H(19) C(44) 3.527 2_656
H(19) H(20) 3.404 2_666
H(19) H(24) 2.978 2_666
H(19) H(26) 3.509 2_666
H(19) H(49) 3.114 2_656
H(19) H(50) 2.618 2_656
H(20) O(6) 2.569 1_565
H(20) N(6) 3.622 1_565
H(20) C(22) 3.564 2_666
H(20) C(41) 3.500 1_565
H(20) H(19) 3.404 2_666
H(20) H(20) 3.500 2_666
H(20) H(24) 3.269 2_666
H(20) H(26) 3.047 2_666
H(20) H(42) 2.949 1_565
H(20) H(43) 3.238 1_565
H(20) H(51) 3.629 1_665
H(21) O(4) 3.591 1_655
H(21) O(5) 3.139 1_655
H(21) C(35) 3.417 1_655
H(21) C(36) 3.074 1_655
H(21) C(38) 3.305 1_655
H(21) H(27) 2.972 2_557
H(21) H(36) 2.512 1_655
H(21) H(40) 2.659 1_655
H(21) H(41) 3.149 .
H(21) H(44) 3.621 .
H(21) H(47) 3.296 1_655
H(21) H(48) 3.637 1_655
H(22) C(42) 3.592 .
H(22) C(43) 3.384 1_655
H(22) H(36) 3.288 1_655
H(22) H(40) 3.313 1_655
H(22) H(41) 3.026 .
H(22) H(44) 2.636 .
H(22) H(46) 2.987 2_656
H(22) H(47) 2.833 1_655
H(22) H(48) 3.033 1_655
H(23) C(42) 3.440 .
H(23) H(16) 3.197 1_455
H(23) H(27) 2.868 2_557
H(23) H(37) 2.853 .
H(23) H(41) 3.052 .
H(23) H(44) 2.562 .
H(24) O(6) 2.977 1_565
H(24) C(20) 3.432 2_666
H(24) C(44) 3.571 1_565
H(24) H(15) 3.264 1_455
H(24) H(18) 3.465 2_666
H(24) H(19) 2.978 2_666
H(24) H(20) 3.269 2_666
H(24) H(50) 3.062 1_565
H(24) H(52) 3.078 1_565
H(25) C(19) 2.805 1_455
H(25) H(15) 2.452 1_455
H(25) H(16) 2.871 1_455
H(25) H(17) 2.549 1_455
H(25) H(44) 3.518 .
H(25) H(50) 3.592 1_565
H(25) H(52) 3.600 1_565
H(26) O(6) 2.862 2_656
H(26) C(20) 3.517 2_666
H(26) H(18) 3.371 2_666
H(26) H(19) 3.509 2_666
H(26) H(20) 3.047 2_666
H(26) H(42) 3.035 2_656
H(26) H(46) 3.024 2_656
H(27) O(4) 3.549 2_557
H(27) C(16) 3.645 2_557
H(27) C(21) 3.356 2_557
H(27) C(37) 3.698 2_557
H(27) H(2) 3.670 1_455
H(27) H(13) 3.400 2_557
H(27) H(14) 3.062 2_557
H(27) H(21) 2.972 2_557
H(27) H(23) 2.868 2_557
H(27) H(37) 2.858 2_557
H(27) H(38) 3.692 2_557
H(28) O(5) 3.675 2_557
H(28) C(2) 3.511 1_455
H(28) C(4) 3.343 1_455
H(28) C(9) 3.456 2_567
H(28) C(11) 3.214 2_567
H(28) C(35) 3.546 2_557
H(28) C(37) 3.581 2_557
H(28) H(2) 2.950 1_455
H(28) H(4) 2.661 1_455
H(28) H(7) 3.474 2_567
H(28) H(9) 3.069 2_567
H(28) H(37) 3.294 2_557
H(28) H(38) 3.054 2_557
H(29) O(21) 3.335 2_557
H(29) O(22) 2.852 2_557
H(29) C(10) 3.436 2_557
H(29) C(13) 3.571 2_557
H(29) C(16) 3.029 2_557
H(29) H(3) 3.128 1_545
H(29) H(8) 2.973 2_557
H(29) H(13) 2.776 2_557
H(29) H(14) 2.474 2_557
H(30) N(1) 3.553 2_567
H(30) C(9) 3.234 2_567
H(30) H(4) 3.086 1_455
H(30) H(6) 2.997 1_455
H(30) H(7) 2.855 2_567
H(31) C(3) 3.528 1_545
H(31) C(5) 3.592 1_545
H(31) C(8) 3.219 2_557
H(31) C(10) 3.117 2_557
H(31) C(29) 3.632 2_457
H(31) H(3) 2.893 1_545
H(31) H(5) 3.084 1_545
H(31) H(6) 3.213 2_557
H(31) H(8) 3.031 2_557
H(32) N(4) 3.634 2_557
H(32) N(5) 3.604 2_557
H(32) C(3) 3.419 2_567
H(32) C(5) 3.126 2_567
H(32) C(8) 3.510 1_455
H(32) C(10) 3.390 1_455
H(32) H(3) 3.386 2_567
H(32) H(5) 2.857 2_567
H(32) H(6) 2.950 1_455
H(32) H(8) 2.693 1_455
H(33) N(2) 3.143 2_557
H(33) C(4) 3.470 2_557
H(33) H(4) 2.971 2_557
H(33) H(5) 3.261 1_545
H(33) H(6) 3.672 2_557
H(33) H(7) 3.056 1_545
H(34) C(3) 3.042 2_567
H(34) C(5) 3.696 2_567
H(34) C(27) 3.691 2_557
H(34) H(3) 2.574 2_567
H(34) H(8) 3.103 1_455
H(34) H(12) 2.997 1_455
H(35) C(2) 3.191 2_557
H(35) C(4) 3.079 2_557
H(35) C(9) 3.442 1_545
H(35) C(11) 3.487 1_545
H(35) H(2) 3.087 2_557
H(35) H(4) 2.919 2_557
H(35) H(7) 2.806 1_545
H(35) H(9) 2.882 1_545
H(36) O(3) 2.727 1_455
H(36) N(3) 3.124 1_455
H(36) C(21) 3.243 1_455
H(36) H(16) 3.169 1_455
H(36) H(21) 2.512 1_455
H(36) H(22) 3.288 1_455
H(37) C(21) 3.685 .
H(37) C(23) 3.480 2_557
H(37) H(16) 3.306 1_455
H(37) H(23) 2.853 .
H(37) H(27) 2.858 2_557
H(37) H(28) 3.294 2_557
H(38) O(11) 2.983 1_545
H(38) O(12) 2.260 1_545
H(38) C(11) 3.512 1_545
H(38) C(13) 3.342 1_545
H(38) H(9) 2.835 1_545
H(38) H(27) 3.692 2_557
H(38) H(28) 3.054 2_557
H(39) O(11) 2.440 1_545
H(39) O(12) 2.730 1_545
H(39) C(1) 3.422 2_557
H(39) C(2) 3.562 2_557
H(39) C(11) 3.664 1_545
H(39) C(13) 3.497 1_545
H(39) H(1) 2.966 2_557
H(39) H(2) 3.308 2_557
H(39) H(9) 2.823 1_545
H(40) C(21) 3.412 1_455
H(40) C(41) 3.391 1_455
H(40) H(2) 3.255 2_557
H(40) H(21) 2.659 1_455
H(40) H(22) 3.313 1_455
H(40) H(41) 2.639 1_455
H(40) H(42) 3.544 1_455
H(40) H(43) 3.528 1_455
H(41) C(21) 3.287 .
H(41) C(38) 3.561 1_655
H(41) H(2) 3.685 2_657
H(41) H(21) 3.149 .
H(41) H(22) 3.026 .
H(41) H(23) 3.052 .
H(41) H(40) 2.639 1_655
H(41) H(48) 2.911 1_655
H(41) H(51) 3.228 1_655
H(42) C(20) 3.508 1_545
H(42) H(10) 3.647 1_545
H(42) H(11) 3.536 1_545
H(42) H(18) 3.120 1_545
H(42) H(20) 2.949 1_545
H(42) H(26) 3.035 2_656
H(42) H(40) 3.544 1_655
H(42) H(48) 2.788 1_655
H(42) H(51) 2.879 1_655
H(43) O(11) 3.344 1_545
H(43) O(12) 2.450 1_545
H(43) O(21) 3.381 1_545
H(43) C(13) 3.397 1_545
H(43) C(14) 3.352 1_545
H(43) C(15) 3.491 1_545
H(43) H(2) 3.479 2_657
H(43) H(10) 2.775 1_545
H(43) H(11) 2.831 1_545
H(43) H(18) 3.623 1_545
H(43) H(20) 3.238 1_545
H(43) H(40) 3.528 1_655
H(43) H(51) 3.140 1_655
H(44) C(21) 3.052 .
H(44) H(16) 3.469 1_455
H(44) H(17) 3.505 1_455
H(44) H(21) 3.621 .
H(44) H(22) 2.636 .
H(44) H(23) 2.562 .
H(44) H(25) 3.518 .
H(44) H(48) 3.547 2_556
H(44) H(49) 3.614 2_556
H(45) O(3) 2.769 1_455
H(45) C(19) 3.627 1_455
H(45) C(43) 3.218 2_556
H(45) H(16) 3.201 1_455
H(45) H(17) 3.168 1_455
H(45) H(47) 2.991 2_556
H(45) H(48) 3.346 2_556
H(45) H(49) 2.790 2_556
H(46) O(3) 2.929 2_656
H(46) C(43) 3.406 2_556
H(46) H(22) 2.987 2_656
H(46) H(26) 3.024 2_656
H(46) H(47) 2.893 2_556
H(46) H(48) 3.331 2_556
H(46) H(49) 3.436 2_556
H(47) O(3) 2.700 1_455
H(47) O(3) 3.647 2_656
H(47) C(21) 3.491 1_455
H(47) C(42) 3.363 2_556
H(47) H(21) 3.296 1_455
H(47) H(22) 2.833 1_455
H(47) H(45) 2.991 2_556
H(47) H(46) 2.893 2_556
H(47) H(47) 3.416 2_556
H(47) H(49) 3.490 2_556
H(48) C(41) 3.297 1_455
H(48) C(42) 3.612 2_556
H(48) H(17) 3.361 2_656
H(48) H(21) 3.637 1_455
H(48) H(22) 3.033 1_455
H(48) H(41) 2.911 1_455
H(48) H(42) 2.788 1_455
H(48) H(44) 3.547 2_556
H(48) H(45) 3.346 2_556
H(48) H(46) 3.331 2_556
H(49) O(3) 2.519 2_656
H(49) N(3) 3.547 2_656
H(49) C(19) 3.472 2_656
H(49) C(42) 3.457 2_556
H(49) H(17) 2.586 2_656
H(49) H(19) 3.114 2_656
H(49) H(44) 3.614 2_556
H(49) H(45) 2.790 2_556
H(49) H(46) 3.436 2_556
H(49) H(47) 3.490 2_556
H(50) C(19) 3.655 1_445
H(50) C(20) 3.406 2_656
H(50) H(15) 2.809 1_445
H(50) H(17) 3.293 2_656
H(50) H(18) 2.809 1_445
H(50) H(18) 3.337 2_656
H(50) H(19) 2.618 2_656
H(50) H(24) 3.062 1_545
H(50) H(25) 3.592 1_545
H(51) C(15) 3.529 1_445
H(51) C(19) 3.679 1_445
H(51) C(20) 3.365 1_445
H(51) C(41) 3.265 1_455
H(51) H(1) 3.355 2_557
H(51) H(11) 2.617 1_445
H(51) H(15) 2.892 1_445
H(51) H(18) 2.550 1_445
H(51) H(20) 3.629 1_445
H(51) H(41) 3.228 1_455
H(51) H(42) 2.879 1_455
H(51) H(43) 3.140 1_455
H(52) O(11) 2.458 1_545
H(52) O(12) 3.136 1_545
H(52) C(13) 3.650 1_545
H(52) C(19) 3.650 1_445
H(52) H(1) 3.217 2_557
H(52) H(10) 2.996 1_545
H(52) H(11) 3.314 1_445
H(52) H(13) 3.376 1_545
H(52) H(15) 2.677 1_445
H(52) H(18) 3.533 1_445
H(52) H(24) 3.078 1_545
H(52) H(25) 3.600 1_545
